data_4037530
loop_
_publ_author_name
'Mishra, Shachi'
'Awasthi, Pallavi'
'Singh, Jagriti'
'Gupta, Rahul Kumar'
'Singh, Vikram'
'Kant, Ruchir'
'Jeet, Ram'
'Goswami, Debabrata'
'Goel, Atul'

_publ_section_title
;
 White Light Induced E/Z-Photoisomerization of Diphenylamine-Tethered
 Fluorescent Stilbene Derivatives: Synthesis, Photophysical, and
 Electrochemical Investigation.
;
_journal_issue 7
_journal_name_full 'The Journal of organic chemistry'
_journal_page_first 3669
_journal_page_last 3678
_journal_paper_doi 10.1021/acs.joc.8b00033
_journal_volume 83
_journal_year 2018
_chemical_compound_source 'see text'
_chemical_formula_moiety 'C39 H35 N3 O'
_chemical_formula_sum 'C39 H35 N3 O'
_chemical_formula_weight 561.70
_space_group_IT_number 2
_space_group_name_Hall '-P 1'
_space_group_name_H-M_alt 'P -1'
_symmetry_cell_setting triclinic
_symmetry_Int_Tables_number 2
_symmetry_space_group_name_Hall '-P 1'
_symmetry_space_group_name_H-M 'P -1'
_atom_sites_solution_hydrogens geom
_atom_sites_solution_primary direct
_atom_sites_solution_secondary difmap
_cell_angle_alpha 77.026(12)
_cell_angle_beta 86.941(15)
_cell_angle_gamma 88.442(17)
_cell_formula_units_Z 2
_cell_length_a 10.262(4)
_cell_length_b 11.055(4)
_cell_length_c 14.296(5)
_cell_measurement_reflns_used 1284
_cell_measurement_temperature 293(2)
_cell_measurement_theta_max 25.3
_cell_measurement_theta_min 3.1
_cell_volume 1578.0(10)
_computing_cell_refinement
;
CrystalClear-SM Expert 2.1 b24 (Rigaku, 2012)
;
_computing_data_collection
;
CrystalClear-SM Expert 2.1 b24 (Rigaku, 2012)
;
_computing_data_reduction
;
CrystalClear-SM Expert 2.1 b24 (Rigaku, 2012)
;
_computing_molecular_graphics 'SHELXTL (Bruker, 1997)'
_computing_structure_refinement 'SHELXL-97 (Sheldrick, 1997)'
_computing_structure_solution 'SHELXS-97 (Sheldrick, 1990)'
_diffrn_ambient_temperature 293(2)
_diffrn_detector CCD
_diffrn_detector_area_resol_mean 28.5714
_diffrn_measured_fraction_theta_full 0.840
_diffrn_measured_fraction_theta_max 0.840
_diffrn_measurement_device
;
AFC12 (Right): Kappa 3 circle
;
_diffrn_measurement_device_type
;
Rigaku Saturn724+ (4x4 bin mode)
;
_diffrn_measurement_method 'profile data from \w-scans'
_diffrn_measurement_specimen_support Fiber
_diffrn_radiation_monochromator Confocal
_diffrn_radiation_type 'Mo K\a'
_diffrn_radiation_wavelength 0.71075
_diffrn_reflns_av_R_equivalents 0.0627
_diffrn_reflns_av_sigmaI/netI 0.1110
_diffrn_reflns_limit_h_max 12
_diffrn_reflns_limit_h_min -11
_diffrn_reflns_limit_k_max 13
_diffrn_reflns_limit_k_min -13
_diffrn_reflns_limit_l_max 12
_diffrn_reflns_limit_l_min -17
_diffrn_reflns_number 8417
_diffrn_reflns_theta_full 25.32
_diffrn_reflns_theta_max 25.32
_diffrn_reflns_theta_min 3.11
_diffrn_source MicroMax003_Mo
_diffrn_source_current 0.6
_diffrn_source_power 0.0
_diffrn_source_voltage 50.0
_exptl_absorpt_coefficient_mu 0.071
_exptl_absorpt_correction_T_max 0.988
_exptl_absorpt_correction_T_min 0.983
_exptl_absorpt_correction_type multi-scan
_exptl_absorpt_process_details 'REQAB (Rigaku, 1998)'
_exptl_crystal_colour Colorless
_exptl_crystal_density_diffrn 1.182
_exptl_crystal_density_method 'Not Measured'
_exptl_crystal_description Block
_exptl_crystal_F_000 596
_exptl_crystal_size_max 0.240
_exptl_crystal_size_mid 0.200
_exptl_crystal_size_min 0.170
_refine_diff_density_max 0.162
_refine_diff_density_min -0.168
_refine_diff_density_rms 0.037
_refine_ls_extinction_method none
_refine_ls_goodness_of_fit_ref 0.861
_refine_ls_hydrogen_treatment constr
_refine_ls_matrix_type full
_refine_ls_number_parameters 388
_refine_ls_number_reflns 4840
_refine_ls_number_restraints 0
_refine_ls_restrained_S_all 0.861
_refine_ls_R_factor_all 0.1621
_refine_ls_R_factor_gt 0.0607
_refine_ls_shift/su_max 0.000
_refine_ls_shift/su_mean 0.000
_refine_ls_structure_factor_coef Fsqd
_refine_ls_weighting_details 'calc w=1/[\s^2^(Fo^2^)+(0.0705P)^2^+0.0000P] where P=(Fo^2^+2Fc^2^)/3'
_refine_ls_weighting_scheme calc
_refine_ls_wR_factor_gt 0.1393
_refine_ls_wR_factor_ref 0.1750
_reflns_number_gt 1829
_reflns_number_total 4840
_reflns_threshold_expression >2sigma(I)
_cod_data_source_file jo8b00033_si_002.cif
_cod_data_source_block xxx
_cod_depositor_comments
;
The following automatic conversions were performed:

data item '_exptl_absorpt_correction_type' value 'Multi-scan' was
changed to 'multi-scan' in accordance with the
/home/saulius/struct/COD-crude-data/automatic-downloads/DataCite-retrospective/ACS/depositions/lib/dictionaries/cif_core.dic
dictionary named 'cif_core.dic' version 2.4.2 last updated on
2011-04-26.

data item '_symmetry_cell_setting' value 'Triclinic' was changed to
'triclinic' in accordance with the
/home/saulius/struct/COD-crude-data/automatic-downloads/DataCite-retrospective/ACS/depositions/lib/dictionaries/cif_core.dic
dictionary named 'cif_core.dic' version 2.4.2 last updated on
2011-04-26.

Automatic conversion script
Id: cif_fix_values 6909 2019-04-08 15:41:33Z antanas 
;
_cod_database_code 4037530

loop_
_symmetry_equiv_pos_site_id
_symmetry_equiv_pos_as_xyz
1 x,y,z
2 -x,-y,-z

loop_
_atom_site_aniso_label
_atom_site_aniso_U_11
_atom_site_aniso_U_22
_atom_site_aniso_U_33
_atom_site_aniso_U_23
_atom_site_aniso_U_13
_atom_site_aniso_U_12
O1 0.099(3) 0.071(2) 0.113(3) -0.0381(18) -0.023(2) 0.0340(18)
N1 0.076(2) 0.0512(19) 0.053(2) -0.0195(16) -0.0104(18) -0.0001(16)
N2 0.090(3) 0.110(3) 0.140(4) -0.071(3) -0.040(3) 0.042(3)
N3 0.103(3) 0.052(2) 0.063(2) -0.0095(17) -0.038(2) 0.0104(19)
C1 0.050(3) 0.050(2) 0.055(2) -0.0150(19) -0.001(2) 0.0011(18)
C2 0.055(3) 0.057(2) 0.050(2) -0.0165(18) -0.007(2) 0.0064(19)
C3 0.052(3) 0.051(2) 0.052(2) -0.0143(19) -0.008(2) 0.0036(19)
C4 0.051(3) 0.048(2) 0.059(3) -0.0155(19) -0.009(2) 0.0103(18)
C5 0.055(3) 0.052(2) 0.056(2) -0.014(2) -0.004(2) 0.0026(19)
C6 0.061(3) 0.058(2) 0.049(2) -0.0129(19) -0.011(2) 0.007(2)
C7 0.055(3) 0.047(2) 0.049(2) -0.0129(18) -0.003(2) 0.0049(19)
C8 0.066(3) 0.058(2) 0.064(3) -0.020(2) -0.019(2) 0.009(2)
C9 0.068(3) 0.059(2) 0.069(3) -0.013(2) -0.018(2) 0.017(2)
C10 0.083(4) 0.046(2) 0.077(3) -0.017(2) -0.001(3) 0.013(2)
C11 0.080(4) 0.066(3) 0.109(4) -0.042(3) -0.018(3) 0.007(3)
C12 0.068(3) 0.070(3) 0.090(3) -0.036(2) -0.021(3) 0.011(2)
C13 0.093(4) 0.080(3) 0.088(3) -0.011(3) -0.001(3) 0.039(3)
C14 0.056(3) 0.073(3) 0.074(3) -0.030(2) -0.012(2) 0.005(2)
C15 0.060(3) 0.060(2) 0.055(2) -0.015(2) -0.011(2) 0.008(2)
C16 0.062(3) 0.061(2) 0.054(2) -0.015(2) -0.014(2) 0.014(2)
C17 0.062(3) 0.050(2) 0.047(2) -0.0105(18) -0.014(2) 0.0086(19)
C18 0.071(3) 0.058(2) 0.061(3) -0.016(2) -0.013(2) 0.016(2)
C19 0.076(3) 0.066(3) 0.049(2) -0.024(2) -0.009(2) 0.013(2)
C20 0.073(3) 0.049(2) 0.055(3) -0.015(2) -0.016(2) 0.007(2)
C21 0.075(3) 0.065(3) 0.068(3) -0.019(2) -0.019(2) 0.028(2)
C22 0.071(3) 0.067(3) 0.059(3) -0.022(2) -0.013(2) 0.020(2)
C23 0.075(3) 0.061(3) 0.051(3) -0.008(2) -0.013(2) 0.012(2)
C24 0.081(4) 0.099(4) 0.075(3) -0.004(3) -0.005(3) 0.025(3)
C25 0.169(7) 0.110(5) 0.100(5) -0.014(4) -0.001(5) 0.081(5)
C26 0.298(13) 0.069(4) 0.075(4) -0.019(4) -0.036(6) 0.070(6)
C27 0.227(8) 0.065(4) 0.088(4) 0.003(3) -0.043(4) -0.031(4)
C28 0.114(5) 0.067(3) 0.091(4) -0.004(3) -0.032(3) -0.006(3)
C29 0.068(3) 0.066(3) 0.055(3) -0.016(2) -0.018(2) 0.010(2)
C30 0.136(5) 0.082(3) 0.061(3) -0.013(3) -0.022(3) 0.019(3)
C31 0.150(6) 0.128(5) 0.075(4) -0.049(4) -0.044(4) 0.055(4)
C32 0.117(5) 0.116(5) 0.126(5) -0.067(4) -0.066(4) 0.037(4)
C33 0.095(4) 0.080(3) 0.117(4) -0.041(3) -0.026(3) 0.001(3)
C34 0.071(3) 0.077(3) 0.076(3) -0.024(3) -0.011(2) 0.000(2)
C35 0.126(5) 0.077(3) 0.063(3) -0.028(2) -0.019(3) 0.007(3)
C36 0.160(6) 0.110(4) 0.072(3) -0.038(3) -0.012(3) 0.010(4)
C37 0.167(6) 0.090(4) 0.086(4) -0.046(3) -0.025(4) 0.007(4)
C38 0.149(5) 0.066(3) 0.092(4) -0.034(3) -0.006(4) 0.005(3)
C39 0.104(4) 0.072(3) 0.067(3) -0.025(2) -0.007(3) -0.004(3)

loop_
_atom_site_label
_atom_site_type_symbol
_atom_site_thermal_displace_type
_atom_site_fract_x
_atom_site_fract_y
_atom_site_fract_z
_atom_site_occupancy
_atom_site_U_iso_or_equiv
_atom_site_calc_flag
_atom_site_refinement_flags
O1 O Uani 0.6211(3) -0.4488(2) 1.0982(2) 1.000 0.0916(16) . .
N1 N Uani 0.1914(3) 0.2273(3) 1.1858(2) 1.000 0.0586(11) . .
N2 N Uani -0.0666(4) 0.3419(4) 1.0367(3) 1.000 0.1061(19) . .
N3 N Uani -0.2368(3) 0.2606(3) 0.4697(2) 1.000 0.0722(14) . .
C1 C Uani 0.2891(4) -0.0264(3) 1.0587(3) 1.000 0.0512(14) . .
C2 C Uani 0.2090(4) 0.0065(3) 0.9804(3) 1.000 0.0533(14) . .
C3 C Uani 0.1232(4) 0.1076(3) 0.9692(3) 1.000 0.0511(14) . .
C4 C Uani 0.1167(4) 0.1767(3) 1.0412(3) 1.000 0.0521(16) . .
C5 C Uani 0.2001(4) 0.1518(3) 1.1181(3) 1.000 0.0540(14) . .
C6 C Uani 0.2833(4) 0.0489(3) 1.1263(2) 1.000 0.0557(14) . .
C7 C Uani 0.3777(4) -0.1357(3) 1.0696(2) 1.000 0.0501(14) . .
C8 C Uani 0.4947(4) -0.1410(3) 1.1153(3) 1.000 0.0613(16) . .
C9 C Uani 0.5782(4) -0.2435(3) 1.1272(3) 1.000 0.0653(16) . .
C10 C Uani 0.5466(5) -0.3437(3) 1.0915(3) 1.000 0.0685(18) . .
C11 C Uani 0.4304(5) -0.3405(4) 1.0453(3) 1.000 0.081(2) . .
C12 C Uani 0.3486(4) -0.2388(4) 1.0351(3) 1.000 0.0727(17) . .
C13 C Uani 0.7417(5) -0.4566(4) 1.1419(3) 1.000 0.0891(19) . .
C14 C Uani 0.0159(4) 0.2700(4) 1.0388(3) 1.000 0.0653(17) . .
C15 C Uani 0.0439(4) 0.1444(3) 0.8850(3) 1.000 0.0579(14) . .
C16 C Uani 0.0453(4) 0.0960(3) 0.8084(3) 1.000 0.0585(14) . .
C17 C Uani -0.0312(4) 0.1363(3) 0.7237(2) 1.000 0.0528(14) . .
C18 C Uani -0.0013(4) 0.0899(3) 0.6418(3) 1.000 0.0629(16) . .
C19 C Uani -0.0678(4) 0.1305(3) 0.5587(3) 1.000 0.0620(16) . .
C20 C Uani -0.1692(4) 0.2163(3) 0.5552(3) 1.000 0.0581(16) . .
C21 C Uani -0.2019(4) 0.2610(3) 0.6364(3) 1.000 0.0687(17) . .
C22 C Uani -0.1340(4) 0.2222(3) 0.7188(3) 1.000 0.0645(17) . .
C23 C Uani -0.2585(5) 0.3907(4) 0.4386(3) 1.000 0.0629(17) . .
C24 C Uani -0.3792(5) 0.4377(5) 0.4127(3) 1.000 0.088(2) . .
C25 C Uani -0.3974(7) 0.5642(6) 0.3831(4) 1.000 0.130(3) . .
C26 C Uani -0.3004(11) 0.6422(6) 0.3814(4) 1.000 0.147(5) . .
C27 C Uani -0.1775(8) 0.5965(5) 0.4058(4) 1.000 0.128(3) . .
C28 C Uani -0.1566(5) 0.4696(4) 0.4344(3) 1.000 0.092(2) . .
C29 C Uani -0.2812(4) 0.1763(4) 0.4174(3) 1.000 0.0623(17) . .
C30 C Uani -0.2853(5) 0.2095(4) 0.3183(3) 1.000 0.093(2) . .
C31 C Uani -0.3331(6) 0.1271(6) 0.2681(4) 1.000 0.113(3) . .
C32 C Uani -0.3732(6) 0.0139(6) 0.3155(5) 1.000 0.112(3) . .
C33 C Uani -0.3676(5) -0.0218(4) 0.4127(4) 1.000 0.094(2) . .
C34 C Uani -0.3221(4) 0.0592(4) 0.4637(3) 1.000 0.0733(17) . .
C35 C Uani 0.2466(5) 0.1772(4) 1.2789(3) 1.000 0.086(2) . .
C36 C Uani 0.1936(6) 0.2537(4) 1.3505(3) 1.000 0.111(3) . .
C37 C Uani 0.2261(6) 0.3880(4) 1.3160(4) 1.000 0.110(3) . .
C38 C Uani 0.1769(5) 0.4369(4) 1.2165(3) 1.000 0.100(2) . .
C39 C Uani 0.2286(5) 0.3563(3) 1.1494(3) 1.000 0.0794(19) . .
H2 H Uiso 0.21350 -0.04090 0.93420 1.000 0.0640 calc R
H6 H Uiso 0.33680 0.02920 1.17820 1.000 0.0670 calc R
H8 H Uiso 0.51790 -0.07310 1.13870 1.000 0.0740 calc R
H9 H Uiso 0.65490 -0.24430 1.15920 1.000 0.0780 calc R
H11 H Uiso 0.40800 -0.40800 1.02100 1.000 0.0970 calc R
H12 H Uiso 0.27120 -0.23910 1.00420 1.000 0.0870 calc R
H13A H Uiso 0.78250 -0.53560 1.14140 1.000 0.1340 calc R
H13B H Uiso 0.72760 -0.44800 1.20700 1.000 0.1340 calc R
H13C H Uiso 0.79710 -0.39140 1.10700 1.000 0.1340 calc R
H15 H Uiso -0.01460 0.21000 0.88540 1.000 0.0690 calc R
H16 H Uiso 0.10150 0.02840 0.80860 1.000 0.0700 calc R
H18 H Uiso 0.06490 0.03040 0.64320 1.000 0.0760 calc R
H19 H Uiso -0.04420 0.09990 0.50460 1.000 0.0750 calc R
H21 H Uiso -0.27050 0.31800 0.63540 1.000 0.0820 calc R
H22 H Uiso -0.15750 0.25400 0.77230 1.000 0.0770 calc R
H24 H Uiso -0.44860 0.38450 0.41500 1.000 0.1060 calc R
H25 H Uiso -0.47910 0.59570 0.36390 1.000 0.1550 calc R
H26 H Uiso -0.31550 0.72740 0.36380 1.000 0.1770 calc R
H27 H Uiso -0.10900 0.65070 0.40300 1.000 0.1530 calc R
H28 H Uiso -0.07380 0.43810 0.45080 1.000 0.1100 calc R
H30 H Uiso -0.25600 0.28690 0.28510 1.000 0.1120 calc R
H31 H Uiso -0.33740 0.15040 0.20160 1.000 0.1360 calc R
H32 H Uiso -0.40510 -0.04050 0.28140 1.000 0.1340 calc R
H33 H Uiso -0.39430 -0.10070 0.44470 1.000 0.1120 calc R
H34 H Uiso -0.31890 0.03460 0.53020 1.000 0.0880 calc R
H35A H Uiso 0.34100 0.18130 1.27280 1.000 0.1040 calc R
H35B H Uiso 0.22270 0.09090 1.30190 1.000 0.1040 calc R
H36A H Uiso 0.09960 0.24530 1.35890 1.000 0.1330 calc R
H36B H Uiso 0.23070 0.22170 1.41240 1.000 0.1330 calc R
H37A H Uiso 0.31990 0.39780 1.31450 1.000 0.1320 calc R
H37B H Uiso 0.18620 0.43510 1.35990 1.000 0.1320 calc R
H38A H Uiso 0.20540 0.52160 1.19210 1.000 0.1200 calc R
H38B H Uiso 0.08230 0.43720 1.21950 1.000 0.1200 calc R
H39A H Uiso 0.19420 0.38690 1.08640 1.000 0.0950 calc R
H39B H Uiso 0.32300 0.36130 1.14270 1.000 0.0950 calc R

loop_
_atom_type_symbol
_atom_type_description
_atom_type_scat_dispersion_real
_atom_type_scat_dispersion_imag
_atom_type_scat_source
O O 0.0106 0.0060 'International Tables Vol C Tables 4.2.6.8 and 6.1.1.4'
N N 0.0061 0.0033 'International Tables Vol C Tables 4.2.6.8 and 6.1.1.4'
H H 0.0000 0.0000 'International Tables Vol C Tables 4.2.6.8 and 6.1.1.4'
C C 0.0033 0.0016 'International Tables Vol C Tables 4.2.6.8 and 6.1.1.4'

loop_
_geom_angle_atom_site_label_1
_geom_angle_atom_site_label_2
_geom_angle_atom_site_label_3
_geom_angle
_geom_angle_publ_flag
C10 O1 C13 119.1(3) yes
C5 N1 C35 117.2(3) yes
C5 N1 C39 115.7(3) yes
C35 N1 C39 110.6(3) yes
C20 N3 C23 118.4(3) yes
C20 N3 C29 120.3(3) yes
C23 N3 C29 121.3(3) yes
C2 C1 C6 117.8(3) no
C2 C1 C7 121.2(3) no
C6 C1 C7 121.1(3) no
C1 C2 C3 122.4(4) no
C2 C3 C4 117.7(4) no
C2 C3 C15 121.9(3) no
C4 C3 C15 120.4(3) no
C3 C4 C5 122.1(3) no
C3 C4 C14 118.7(4) no
C5 C4 C14 119.1(4) no
N1 C5 C4 119.1(3) yes
N1 C5 C6 123.1(3) yes
C4 C5 C6 117.7(3) no
C1 C6 C5 122.2(3) no
C1 C7 C8 121.9(3) no
C1 C7 C12 121.8(4) no
C8 C7 C12 116.3(3) no
C7 C8 C9 122.6(3) no
C8 C9 C10 119.5(4) no
O1 C10 C9 124.7(4) yes
O1 C10 C11 116.3(3) yes
C9 C10 C11 119.0(4) no
C10 C11 C12 120.7(4) no
C7 C12 C11 122.0(4) no
N2 C14 C4 178.2(5) yes
C3 C15 C16 128.0(4) no
C15 C16 C17 127.4(4) no
C16 C17 C18 119.9(3) no
C16 C17 C22 123.1(3) no
C18 C17 C22 117.0(3) no
C17 C18 C19 121.4(3) no
C18 C19 C20 120.7(4) no
N3 C20 C19 121.2(4) yes
N3 C20 C21 120.2(3) yes
C19 C20 C21 118.6(4) no
C20 C21 C22 120.8(4) no
C17 C22 C21 121.5(3) no
N3 C23 C24 120.9(4) yes
N3 C23 C28 119.3(4) yes
C24 C23 C28 119.8(4) no
C23 C24 C25 119.6(5) no
C24 C25 C26 121.3(7) no
C25 C26 C27 119.9(6) no
C26 C27 C28 119.7(6) no
C23 C28 C27 119.6(5) no
N3 C29 C30 120.8(4) yes
N3 C29 C34 121.1(4) yes
C30 C29 C34 118.2(4) no
C29 C30 C31 120.2(4) no
C30 C31 C32 120.2(5) no
C31 C32 C33 120.7(6) no
C32 C33 C34 119.9(5) no
C29 C34 C33 120.9(4) no
N1 C35 C36 108.8(4) yes
C35 C36 C37 111.3(4) no
C36 C37 C38 110.0(4) no
C37 C38 C39 110.1(4) no
N1 C39 C38 111.1(3) yes
C1 C2 H2 119.00 no
C3 C2 H2 119.00 no
C1 C6 H6 119.00 no
C5 C6 H6 119.00 no
C7 C8 H8 119.00 no
C9 C8 H8 119.00 no
C8 C9 H9 120.00 no
C10 C9 H9 120.00 no
C10 C11 H11 120.00 no
C12 C11 H11 120.00 no
C7 C12 H12 119.00 no
C11 C12 H12 119.00 no
O1 C13 H13A 109.00 no
O1 C13 H13B 109.00 no
O1 C13 H13C 109.00 no
H13A C13 H13B 110.00 no
H13A C13 H13C 110.00 no
H13B C13 H13C 109.00 no
C3 C15 H15 116.00 no
C16 C15 H15 116.00 no
C15 C16 H16 116.00 no
C17 C16 H16 116.00 no
C17 C18 H18 119.00 no
C19 C18 H18 119.00 no
C18 C19 H19 120.00 no
C20 C19 H19 120.00 no
C20 C21 H21 120.00 no
C22 C21 H21 120.00 no
C17 C22 H22 119.00 no
C21 C22 H22 119.00 no
C23 C24 H24 120.00 no
C25 C24 H24 120.00 no
C24 C25 H25 119.00 no
C26 C25 H25 119.00 no
C25 C26 H26 120.00 no
C27 C26 H26 120.00 no
C26 C27 H27 120.00 no
C28 C27 H27 120.00 no
C23 C28 H28 120.00 no
C27 C28 H28 120.00 no
C29 C30 H30 120.00 no
C31 C30 H30 120.00 no
C30 C31 H31 120.00 no
C32 C31 H31 120.00 no
C31 C32 H32 120.00 no
C33 C32 H32 120.00 no
C32 C33 H33 120.00 no
C34 C33 H33 120.00 no
C29 C34 H34 120.00 no
C33 C34 H34 120.00 no
N1 C35 H35A 110.00 no
N1 C35 H35B 110.00 no
C36 C35 H35A 110.00 no
C36 C35 H35B 110.00 no
H35A C35 H35B 108.00 no
C35 C36 H36A 109.00 no
C35 C36 H36B 109.00 no
C37 C36 H36A 109.00 no
C37 C36 H36B 109.00 no
H36A C36 H36B 108.00 no
C36 C37 H37A 110.00 no
C36 C37 H37B 110.00 no
C38 C37 H37A 110.00 no
C38 C37 H37B 110.00 no
H37A C37 H37B 108.00 no
C37 C38 H38A 110.00 no
C37 C38 H38B 110.00 no
C39 C38 H38A 110.00 no
C39 C38 H38B 110.00 no
H38A C38 H38B 108.00 no
N1 C39 H39A 109.00 no
N1 C39 H39B 109.00 no
C38 C39 H39A 109.00 no
C38 C39 H39B 109.00 no
H39A C39 H39B 108.00 no

loop_
_geom_bond_atom_site_label_1
_geom_bond_atom_site_label_2
_geom_bond_distance
_geom_bond_publ_flag
O1 C10 1.361(5) yes
O1 C13 1.408(6) yes
N1 C5 1.411(5) yes
N1 C35 1.460(5) yes
N1 C39 1.458(5) yes
N2 C14 1.142(6) yes
N3 C20 1.421(5) yes
N3 C23 1.422(6) yes
N3 C29 1.417(5) yes
C1 C2 1.400(6) no
C1 C6 1.408(5) no
C1 C7 1.477(5) no
C2 C3 1.390(5) no
C3 C4 1.411(5) no
C3 C15 1.464(6) no
C4 C5 1.403(6) no
C4 C14 1.437(6) no
C5 C6 1.391(5) no
C7 C8 1.391(6) no
C7 C12 1.385(6) no
C8 C9 1.387(5) no
C9 C10 1.373(5) no
C10 C11 1.390(7) no
C11 C12 1.370(6) no
C15 C16 1.322(6) no
C16 C17 1.456(5) no
C17 C18 1.397(5) no
C17 C22 1.394(5) no
C18 C19 1.382(6) no
C19 C20 1.384(5) no
C20 C21 1.383(6) no
C21 C22 1.379(6) no
C23 C24 1.367(7) no
C23 C28 1.370(7) no
C24 C25 1.378(9) no
C25 C26 1.330(12) no
C26 C27 1.379(13) no
C27 C28 1.384(7) no
C29 C30 1.384(6) no
C29 C34 1.380(6) no
C30 C31 1.393(8) no
C31 C32 1.346(9) no
C32 C33 1.361(9) no
C33 C34 1.380(7) no
C35 C36 1.537(6) no
C36 C37 1.496(7) no
C37 C38 1.512(7) no
C38 C39 1.516(6) no
C2 H2 0.9300 no
C6 H6 0.9300 no
C8 H8 0.9300 no
C9 H9 0.9300 no
C11 H11 0.9300 no
C12 H12 0.9300 no
C13 H13A 0.9600 no
C13 H13B 0.9600 no
C13 H13C 0.9600 no
C15 H15 0.9300 no
C16 H16 0.9300 no
C18 H18 0.9300 no
C19 H19 0.9300 no
C21 H21 0.9300 no
C22 H22 0.9300 no
C24 H24 0.9300 no
C25 H25 0.9300 no
C26 H26 0.9300 no
C27 H27 0.9300 no
C28 H28 0.9300 no
C30 H30 0.9300 no
C31 H31 0.9300 no
C32 H32 0.9300 no
C33 H33 0.9300 no
C34 H34 0.9300 no
C35 H35A 0.9700 no
C35 H35B 0.9700 no
C36 H36A 0.9700 no
C36 H36B 0.9700 no
C37 H37A 0.9700 no
C37 H37B 0.9700 no
C38 H38A 0.9700 no
C38 H38B 0.9700 no
C39 H39A 0.9700 no
C39 H39B 0.9700 no

loop_
_geom_contact_atom_site_label_1
_geom_contact_atom_site_label_2
_geom_contact_distance
_geom_contact_site_symmetry_2
_geom_contact_publ_flag
O1 H11 2.6100 2_647 no
N2 C12 3.428(6) 2_557 no
N2 H15 2.8900 . no
N2 H39A 2.8900 . no
N2 H13A 2.6500 1_465 no
N2 H12 2.5700 2_557 no
C1 C8 3.479(6) 2_657 no
C2 C9 3.485(6) 2_657 no
C2 C15 3.389(6) 2_557 no
C2 C8 3.495(6) 2_657 no
C3 C15 3.510(6) 2_557 no
C3 C3 3.461(6) 2_557 no
C3 C9 3.524(6) 2_657 no
C8 C1 3.479(6) 2_657 no
C8 C2 3.495(6) 2_657 no
C9 C3 3.524(6) 2_657 no
C9 C2 3.485(6) 2_657 no
C12 N2 3.428(6) 2_557 no
C14 C39 3.055(6) . no
C15 C3 3.510(6) 2_557 no
C15 C2 3.389(6) 2_557 no
C19 C34 3.201(6) . no
C21 C28 3.286(6) . no
C24 C30 3.221(7) . no
C28 C21 3.286(6) . no
C30 C24 3.221(7) . no
C33 C34 3.546(7) 2_456 no
C34 C33 3.546(7) 2_456 no
C34 C19 3.201(6) . no
C39 C14 3.055(6) . no
C2 H12 2.7200 . no
C2 H16 2.7000 . no
C3 H9 3.0600 2_657 no
C4 H13C 2.9300 2_657 no
C4 H39A 2.7000 . no
C6 H35A 2.9000 . no
C6 H35B 2.6900 . no
C6 H8 2.7200 . no
C8 H6 2.7200 . no
C8 H32 3.0700 1_656 no
C9 H13C 2.7800 . no
C9 H13B 2.7600 . no
C12 H2 2.7200 . no
C13 H9 2.5500 . no
C14 H12 3.0800 2_557 no
C14 H13C 2.8800 2_657 no
C14 H15 2.4700 . no
C14 H39A 2.4800 . no
C15 H22 2.7700 . no
C16 H2 2.7300 . no
C17 H27 2.9800 2_566 no
C18 H27 3.0300 2_566 no
C18 H35B 3.0200 2_557 no
C19 H34 2.9000 . no
C19 H19 3.0600 2_556 no
C20 H28 2.7400 . no
C20 H34 2.6600 . no
C22 H15 2.7100 . no
C23 H21 2.7400 . no
C23 H30 2.6900 . no
C24 H13B 3.0800 1_464 no
C24 H30 2.9500 . no
C25 H13B 2.7900 1_464 no
C26 H13B 2.8800 1_464 no
C29 H19 2.8100 . no
C29 H24 2.8300 . no
C30 H24 3.0400 . no
C33 H26 3.0400 1_545 no
C34 H19 3.0100 . no
C35 H6 2.5400 . no
H2 C12 2.7200 . no
H2 C16 2.7300 . no
H2 H12 2.2700 . no
H2 H16 2.1600 . no
H6 C8 2.7200 . no
H6 C35 2.5400 . no
H6 H8 2.2600 . no
H6 H35A 2.3900 . no
H6 H35B 2.2900 . no
H8 C6 2.7200 . no
H8 H6 2.2600 . no
H8 H32 2.3300 1_656 no
H9 C13 2.5500 . no
H9 H13B 2.3200 . no
H9 H13C 2.3700 . no
H9 C3 3.0600 2_657 no
H11 O1 2.6100 2_647 no
H12 C2 2.7200 . no
H12 H2 2.2700 . no
H12 N2 2.5700 2_557 no
H12 C14 3.0800 2_557 no
H13A N2 2.6500 1_645 no
H13A H30 2.5200 1_646 no
H13B C9 2.7600 . no
H13B C24 3.0800 1_646 no
H13B C25 2.7900 1_646 no
H13B C26 2.8800 1_646 no
H13B H9 2.3200 . no
H13C C9 2.7800 . no
H13C H9 2.3700 . no
H13C C4 2.9300 2_657 no
H13C C14 2.8800 2_657 no
H15 N2 2.8900 . no
H15 C14 2.4700 . no
H15 C22 2.7100 . no
H15 H22 2.2100 . no
H16 C2 2.7000 . no
H16 H2 2.1600 . no
H16 H18 2.4100 . no
H18 H16 2.4100 . no
H19 C29 2.8100 . no
H19 C34 3.0100 . no
H19 C19 3.0600 2_556 no
H19 H19 2.3900 2_556 no
H21 C23 2.7400 . no
H22 C15 2.7700 . no
H22 H15 2.2100 . no
H24 C29 2.8300 . no
H24 C30 3.0400 . no
H26 C33 3.0400 1_565 no
H26 H33 2.5300 1_565 no
H27 C17 2.9800 2_566 no
H27 C18 3.0300 2_566 no
H28 C20 2.7400 . no
H30 C23 2.6900 . no
H30 C24 2.9500 . no
H30 H13A 2.5200 1_464 no
H32 C8 3.0700 1_454 no
H32 H8 2.3300 1_454 no
H33 H26 2.5300 1_545 no
H34 C19 2.9000 . no
H34 C20 2.6600 . no
H35A C6 2.9000 . no
H35A H6 2.3900 . no
H35A H37A 2.5900 . no
H35A H39B 2.4100 . no
H35B C6 2.6900 . no
H35B H6 2.2900 . no
H35B C18 3.0200 2_557 no
H36A H38B 2.5700 . no
H37A H35A 2.5900 . no
H37A H39B 2.5800 . no
H38B H36A 2.5700 . no
H39A N2 2.8900 . no
H39A C4 2.7000 . no
H39A C14 2.4800 . no
H39B H35A 2.4100 . no
H39B H37A 2.5800 . no

loop_
_geom_hbond_atom_site_label_D
_geom_hbond_atom_site_label_H
_geom_hbond_atom_site_label_A
_geom_hbond_distance_DH
_geom_hbond_distance_HA
_geom_hbond_distance_DA
_geom_hbond_angle_DHA
_geom_hbond_site_symmetry_A
_geom_hbond_publ_flag
C12 H12 N2 0.9300 2.5700 3.428(6) 154.00 2_557 yes

loop_
_geom_torsion_atom_site_label_1
_geom_torsion_atom_site_label_2
_geom_torsion_atom_site_label_3
_geom_torsion_atom_site_label_4
_geom_torsion
_geom_torsion_publ_flag
C13 O1 C10 C11 178.3(4) no
C13 O1 C10 C9 -2.1(6) no
C5 N1 C35 C36 -163.8(4) no
C35 N1 C5 C6 -15.8(6) no
C39 N1 C35 C36 60.7(5) no
C35 N1 C5 C4 160.8(4) no
C39 N1 C5 C4 -65.9(5) no
C39 N1 C5 C6 117.5(4) no
C35 N1 C39 C38 -61.5(5) no
C5 N1 C39 C38 162.2(4) no
C20 N3 C29 C30 -147.1(4) no
C20 N3 C29 C34 33.3(6) no
C29 N3 C23 C28 -131.7(4) no
C23 N3 C29 C30 33.0(6) no
C20 N3 C23 C28 48.4(5) no
C23 N3 C29 C34 -146.7(4) no
C23 N3 C20 C21 45.8(5) no
C23 N3 C20 C19 -132.6(4) no
C29 N3 C20 C19 47.5(5) no
C29 N3 C20 C21 -134.1(4) no
C29 N3 C23 C24 48.1(6) no
C20 N3 C23 C24 -131.8(4) no
C6 C1 C2 C3 -1.7(6) no
C7 C1 C6 C5 -179.5(4) no
C2 C1 C6 C5 1.1(6) no
C7 C1 C2 C3 178.9(4) no
C6 C1 C7 C12 150.5(4) no
C2 C1 C7 C12 -30.1(6) no
C6 C1 C7 C8 -29.3(5) no
C2 C1 C7 C8 150.1(4) no
C1 C2 C3 C15 177.4(4) no
C1 C2 C3 C4 -1.2(6) no
C4 C3 C15 C16 174.6(4) no
C2 C3 C15 C16 -3.9(7) no
C15 C3 C4 C14 10.4(6) no
C15 C3 C4 C5 -173.7(4) no
C2 C3 C4 C14 -171.0(4) no
C2 C3 C4 C5 4.9(6) no
C3 C4 C5 C6 -5.4(6) no
C14 C4 C5 C6 170.4(4) no
C14 C4 C5 N1 -6.3(6) no
C3 C4 C5 N1 177.8(4) no
N1 C5 C6 C1 179.0(4) no
C4 C5 C6 C1 2.4(6) no
C8 C7 C12 C11 0.0(6) no
C12 C7 C8 C9 -0.6(6) no
C1 C7 C12 C11 -179.8(4) no
C1 C7 C8 C9 179.2(4) no
C7 C8 C9 C10 1.1(6) no
C8 C9 C10 C11 -0.9(6) no
C8 C9 C10 O1 179.5(4) no
C9 C10 C11 C12 0.2(7) no
O1 C10 C11 C12 179.9(4) no
C10 C11 C12 C7 0.2(7) no
C3 C15 C16 C17 -177.8(4) no
C15 C16 C17 C22 -10.6(6) no
C15 C16 C17 C18 168.4(4) no
C18 C17 C22 C21 -0.9(6) no
C22 C17 C18 C19 2.1(6) no
C16 C17 C22 C21 178.1(4) no
C16 C17 C18 C19 -176.9(4) no
C17 C18 C19 C20 -1.9(6) no
C18 C19 C20 C21 0.4(6) no
C18 C19 C20 N3 178.8(4) no
N3 C20 C21 C22 -177.6(3) no
C19 C20 C21 C22 0.8(6) no
C20 C21 C22 C17 -0.5(6) no
C28 C23 C24 C25 -0.4(7) no
N3 C23 C24 C25 179.8(4) no
C24 C23 C28 C27 1.3(7) no
N3 C23 C28 C27 -178.9(4) no
C23 C24 C25 C26 -1.7(8) no
C24 C25 C26 C27 2.7(9) no
C25 C26 C27 C28 -1.7(9) no
C26 C27 C28 C23 -0.3(8) no
C30 C29 C34 C33 -0.9(7) no
C34 C29 C30 C31 1.8(7) no
N3 C29 C34 C33 178.8(4) no
N3 C29 C30 C31 -178.0(5) no
C29 C30 C31 C32 -1.3(9) no
C30 C31 C32 C33 -0.1(9) no
C31 C32 C33 C34 0.9(9) no
C32 C33 C34 C29 -0.4(7) no
N1 C35 C36 C37 -58.2(6) no
C35 C36 C37 C38 55.1(6) no
C36 C37 C38 C39 -53.9(6) no
C37 C38 C39 N1 57.3(5) no
